data_7720931
loop_
_publ_author_name
'Svensson, Fredric G.'
'Greijer, Bj&#xf6;rn H'
'Guerin, Timothe'
'Agback, Tatiana'
'Agback, Peter'
'Kessler, Vadim G.'

_publ_section_title
;
 Molecular mechanisms behind the potential genotoxicity of metal oxide
 nanoparticles: nucleoside deglycosylation pathway.
;
_journal_issue 21
_journal_name_full 'Dalton transactions (Cambridge, England : 2003)'
_journal_page_first 8161
_journal_page_last 8172
_journal_paper_doi 10.1039/d6dt00402d
_journal_volume 55
_journal_year 2026
_chemical_formula_sum 'C12 H18 N9 O43 P W12'
_chemical_formula_weight 3213.52
_space_group_crystal_system trigonal
_space_group_IT_number 148
_space_group_name_Hall '-R 3'
_space_group_name_H-M_alt 'R -3 :H'
_atom_sites_solution_hydrogens geom
_audit_creation_method SHELXL-2019/1
_audit_update_record
;
2026-02-10 deposited with the CCDC.	2026-04-27 downloaded from the CCDC.
;
_cell_angle_alpha 90
_cell_angle_beta 90
_cell_angle_gamma 120
_cell_formula_units_Z 6
_cell_length_a 19.0192(9)
_cell_length_b 19.0192(9)
_cell_length_c 20.9800(14)
_cell_measurement_reflns_used 9343
_cell_measurement_temperature 295(2)
_cell_measurement_theta_max 39.44
_cell_measurement_theta_min 2.66
_cell_volume 6572.3(6)
_computing_cell_refinement 'Bruker SAINT'
_computing_data_collection 'Bruker APEX2'
_computing_data_reduction 'Bruker SAINT'
_computing_molecular_graphics 'Bruker SHELXTL'
_computing_publication_material 'Bruker SHELXTL'
_computing_structure_refinement 'SHELXL-2019/1 (Sheldrick, 2019)'
_computing_structure_solution 'SHELXS-97 (Sheldrick 2008)'
_diffrn_ambient_temperature 295(2)
_diffrn_measured_fraction_theta_full 0.991
_diffrn_measured_fraction_theta_max 0.994
_diffrn_measurement_device_type 'Bruker D8 Quest ECO'
_diffrn_measurement_method 'Phi & omega scan'
_diffrn_radiation_type MoK\a
_diffrn_radiation_wavelength 0.71073
_diffrn_reflns_av_R_equivalents 0.0503
_diffrn_reflns_av_unetI/netI 0.0168
_diffrn_reflns_Laue_measured_fraction_full 0.991
_diffrn_reflns_Laue_measured_fraction_max 0.994
_diffrn_reflns_limit_h_max 25
_diffrn_reflns_limit_h_min -25
_diffrn_reflns_limit_k_max 25
_diffrn_reflns_limit_k_min -25
_diffrn_reflns_limit_l_max 27
_diffrn_reflns_limit_l_min -27
_diffrn_reflns_number 86871
_diffrn_reflns_point_group_measured_fraction_full 0.991
_diffrn_reflns_point_group_measured_fraction_max 0.994
_diffrn_reflns_theta_full 25.242
_diffrn_reflns_theta_max 27.994
_diffrn_reflns_theta_min 2.913
_diffrn_source 'sealed tube'
_exptl_absorpt_coefficient_mu 31.526
_exptl_absorpt_correction_T_max 0.129
_exptl_absorpt_correction_T_min 0.079
_exptl_absorpt_correction_type multi-scan
_exptl_absorpt_process_details 'Bruker SADABS'
_exptl_crystal_colour yellow
_exptl_crystal_density_diffrn 4.871
_exptl_crystal_density_meas ?
_exptl_crystal_density_method 'not measured'
_exptl_crystal_description block
_exptl_crystal_F_000 8400
_exptl_crystal_size_max 0.180
_exptl_crystal_size_mid 0.120
_exptl_crystal_size_min 0.110
_exptl_transmission_factor_max 0.129
_exptl_transmission_factor_min 0.070
_refine_diff_density_max 2.218
_refine_diff_density_min -1.337
_refine_diff_density_rms 0.250
_refine_ls_extinction_method none
_refine_ls_goodness_of_fit_ref 1.054
_refine_ls_hydrogen_treatment constr
_refine_ls_matrix_type full
_refine_ls_number_parameters 232
_refine_ls_number_reflns 3519
_refine_ls_number_restraints 0
_refine_ls_restrained_S_all 1.054
_refine_ls_R_factor_all 0.0284
_refine_ls_R_factor_gt 0.0239
_refine_ls_shift/su_max 0.001
_refine_ls_shift/su_mean 0.000
_refine_ls_structure_factor_coef Fsqd
_refine_ls_weighting_details 'w=1/[\s^2^(Fo^2^)+(0.0366P)^2^+170.8763P] where P=(Fo^2^+2Fc^2^)/3'
_refine_ls_weighting_scheme calc
_refine_ls_wR_factor_gt 0.0625
_refine_ls_wR_factor_ref 0.0643
_reflns_Friedel_coverage 0.000
_reflns_number_gt 3220
_reflns_number_total 3519
_reflns_threshold_expression 'I > 2\s(I)'
_cod_data_source_file d6dt00402d2.cif
_cod_data_source_block GuaPW_20250505_0m_b
_cod_depositor_comments
;
The following automatic conversions were performed:

data item '_exptl_absorpt_correction_type' value 'Multi-scan' was
changed to 'multi-scan' in accordance with the
/home/data/users/saulius/crontab/automatic-downloads/rss-feeds/RSC/lib/dictionaries/cif_core.dic
dictionary named 'cif_core.dic' version 2.4.2 last updated on
2011-04-26.

data item '_exptl_crystal_density_meas' value 'not measured' was
changed to '?' -- the value is perceived as not measured.

Automatic conversion script
Id: cif_fix_values 8170 2020-07-09 18:12:32Z antanas 

 Adding full bibliography for 7720929--7720934.cif.
;
_cod_original_cell_volume 6572.3(8)
_cod_database_code 7720931
_shelx_shelxl_version_number 2019/1
_shelx_space_group_comment
;
The symmetry employed for this shelxl refinement is uniquely defined
by the following loop, which should always be used as a source of
symmetry information in preference to the above space-group names.
They are only intended as comments.
;
_shelx_estimated_absorpt_t_min 0.070
_shelx_estimated_absorpt_t_max 0.129
_exptl_absorpt_special_details 'Bruker SADABS'

loop_
_space_group_symop_operation_xyz
'x, y, z'
'-y, x-y, z'
'-x+y, -x, z'
'x+2/3, y+1/3, z+1/3'
'-y+2/3, x-y+1/3, z+1/3'
'-x+y+2/3, -x+1/3, z+1/3'
'x+1/3, y+2/3, z+2/3'
'-y+1/3, x-y+2/3, z+2/3'
'-x+y+1/3, -x+2/3, z+2/3'
'-x, -y, -z'
'y, -x+y, -z'
'x-y, x, -z'
'-x+2/3, -y+1/3, -z+1/3'
'y+2/3, -x+y+1/3, -z+1/3'
'x-y+2/3, x+1/3, -z+1/3'
'-x+1/3, -y+2/3, -z+2/3'
'y+1/3, -x+y+2/3, -z+2/3'
'x-y+1/3, x+2/3, -z+2/3'

loop_
_atom_site_label
_atom_site_type_symbol
_atom_site_fract_x
_atom_site_fract_y
_atom_site_fract_z
_atom_site_U_iso_or_equiv
_atom_site_adp_type
_atom_site_occupancy
_atom_site_site_symmetry_order
_atom_site_calc_flag
_atom_site_refinement_flags_posn
_atom_site_refinement_flags_adp
_atom_site_refinement_flags_occupancy
_atom_site_disorder_assembly
_atom_site_disorder_group
W1 W -0.11267(2) -0.02105(2) 0.39909(2) 0.01480(7) Uani 1 1 d . . . . .
W2 W -0.20990(2) -0.14644(2) 0.25676(2) 0.01662(8) Uani 1 1 d . . . . .
W3 W -0.14023(2) 0.07312(2) 0.25418(2) 0.01691(7) Uani 1 1 d . . . . .
W4 W -0.02475(2) 0.09779(2) 0.12187(2) 0.01694(8) Uani 1 1 d . . . . .
P1 P 0.000000 0.000000 0.25813(11) 0.0060(4) Uani 1 3 d S T P . .
O12 O 0.0399(3) 0.1976(3) 0.1669(2) 0.0199(9) Uani 1 1 d . . . . .
O11 O 0.000000 0.000000 0.3311(4) 0.0164(14) Uani 1 3 d S T P . .
O10 O -0.1265(3) 0.0457(3) 0.3398(2) 0.0181(9) Uani 1 1 d . . . . .
O9 O 0.0681(3) 0.0859(3) 0.1136(2) 0.0202(9) Uani 1 1 d . . . . .
O8 O -0.1926(3) -0.0404(3) 0.2393(2) 0.0202(9) Uani 1 1 d . . . . .
O7 O -0.0484(3) 0.1786(3) 0.2688(2) 0.0210(9) Uani 1 1 d . . . . .
O13 O -0.0701(3) -0.0876(3) 0.4307(2) 0.0177(9) Uani 1 1 d . . . . .
O6 O -0.1165(3) 0.0918(3) 0.1653(2) 0.0205(9) Uani 1 1 d . . . . .
O5 O -0.1742(3) -0.1082(3) 0.3408(2) 0.0187(9) Uani 1 1 d . . . . .
O4 O -0.0654(3) -0.0831(3) 0.2335(2) 0.0146(8) Uani 1 1 d . . . . .
O3 O -0.0336(3) 0.1306(3) 0.0485(2) 0.0283(11) Uani 1 1 d . . . . .
O2 O -0.1842(3) -0.0389(3) 0.4555(2) 0.0226(10) Uani 1 1 d . . . . .
O1 O -0.3123(3) -0.2026(3) 0.2654(2) 0.0263(11) Uani 1 1 d . . . . .
O14 O -0.2189(3) 0.0908(3) 0.2615(2) 0.0271(11) Uani 1 1 d . . . . .
O1A O 0.1111(4) 0.3257(4) 0.0600(3) 0.0499(16) Uani 1 1 d . . . . .
N3 N 0.2039(5) 0.3571(4) 0.1402(3) 0.0386(16) Uani 1 1 d . . . . .
H3A H 0.186319 0.385404 0.159196 0.046 Uiso 1 1 calc R U . . .
C4 C 0.2655(5) 0.3518(5) 0.1685(4) 0.0349(18) Uani 1 1 d . . . . .
C3 C 0.1677(6) 0.3205(6) 0.0833(4) 0.043(2) Uani 1 1 d . . . . .
N2 N 0.2002(6) 0.2780(5) 0.0563(3) 0.0460(19) Uani 1 1 d . . . . .
C2 C 0.2993(6) 0.3130(5) 0.1366(4) 0.042(2) Uani 1 1 d . . . . .
H2B H 0.344697 0.312622 0.152725 0.050 Uiso 1 1 calc R U . . .
N1 N 0.2924(6) 0.3852(5) 0.2264(4) 0.054(2) Uani 1 1 d . . . . .
H1A H 0.263752 0.407634 0.239908 0.081 Uiso 1 1 calc R U . . .
H1B H 0.286744 0.346962 0.253795 0.081 Uiso 1 1 calc R U . . .
H1C H 0.344608 0.423155 0.223803 0.081 Uiso 1 1 calc R U . . .
C1 C 0.2640(7) 0.2741(6) 0.0794(5) 0.049(2) Uani 1 1 d . . . . .
H1Z H 0.284419 0.245757 0.057425 0.059 Uiso 1 1 calc R U . . .

loop_
_atom_site_aniso_label
_atom_site_aniso_U_11
_atom_site_aniso_U_22
_atom_site_aniso_U_33
_atom_site_aniso_U_23
_atom_site_aniso_U_13
_atom_site_aniso_U_12
W1 0.01403(12) 0.01785(13) 0.01277(13) 0.00060(8) 0.00209(8) 0.00816(10)
W2 0.01207(12) 0.01657(13) 0.01747(13) -0.00119(9) -0.00124(8) 0.00434(10)
W3 0.01685(13) 0.02003(14) 0.01823(13) 0.00123(9) 0.00020(9) 0.01251(11)
W4 0.02122(14) 0.01833(13) 0.01343(13) 0.00262(8) -0.00066(8) 0.01152(11)
P1 0.0051(7) 0.0051(7) 0.0077(10) 0.000 0.000 0.0026(3)
O12 0.025(2) 0.016(2) 0.016(2) 0.0042(16) 0.0011(17) 0.0086(19)
O11 0.016(2) 0.016(2) 0.017(3) 0.000 0.000 0.0080(11)
O10 0.021(2) 0.017(2) 0.017(2) 0.0012(16) -0.0009(17) 0.0101(19)
O9 0.019(2) 0.022(2) 0.022(2) 0.0024(18) 0.0004(17) 0.013(2)
O8 0.023(2) 0.018(2) 0.020(2) -0.0011(17) -0.0047(17) 0.010(2)
O7 0.025(2) 0.021(2) 0.022(2) 0.0007(18) 0.0017(18) 0.014(2)
O13 0.019(2) 0.020(2) 0.016(2) 0.0035(16) 0.0032(16) 0.0114(19)
O6 0.021(2) 0.023(2) 0.019(2) 0.0013(17) -0.0019(17) 0.012(2)
O5 0.020(2) 0.015(2) 0.018(2) -0.0012(16) -0.0003(17) 0.0062(18)
O4 0.017(2) 0.012(2) 0.016(2) 0.0001(15) 0.0001(16) 0.0076(17)
O3 0.038(3) 0.034(3) 0.018(2) 0.003(2) -0.003(2) 0.022(3)
O2 0.020(2) 0.031(3) 0.018(2) 0.0002(18) 0.0053(17) 0.013(2)
O1 0.012(2) 0.026(3) 0.032(3) 0.000(2) 0.0000(19) 0.003(2)
O14 0.023(3) 0.041(3) 0.028(3) -0.001(2) -0.001(2) 0.024(2)
O1A 0.055(4) 0.054(4) 0.039(4) 0.001(3) 0.002(3) 0.026(4)
N3 0.046(4) 0.035(4) 0.028(3) -0.007(3) 0.005(3) 0.014(3)
C4 0.031(4) 0.027(4) 0.034(4) 0.006(3) 0.006(3) 0.004(3)
C3 0.043(5) 0.043(5) 0.026(4) 0.008(3) 0.005(4) 0.009(4)
N2 0.068(6) 0.034(4) 0.027(3) -0.006(3) 0.002(3) 0.018(4)
C2 0.041(5) 0.038(5) 0.037(4) 0.006(4) 0.008(4) 0.012(4)
N1 0.060(6) 0.037(4) 0.057(5) 0.002(4) 0.007(4) 0.018(4)
C1 0.067(7) 0.042(5) 0.036(5) 0.006(4) 0.012(4) 0.025(5)

loop_
_atom_type_symbol
_atom_type_description
_atom_type_scat_dispersion_real
_atom_type_scat_dispersion_imag
_atom_type_scat_source
C C 0.0033 0.0016 'International Tables Vol C Tables 4.2.6.8 and 6.1.1.4'
H H 0.0000 0.0000 'International Tables Vol C Tables 4.2.6.8 and 6.1.1.4'
N N 0.0061 0.0033 'International Tables Vol C Tables 4.2.6.8 and 6.1.1.4'
O O 0.0106 0.0060 'International Tables Vol C Tables 4.2.6.8 and 6.1.1.4'
P P 0.1023 0.0942 'International Tables Vol C Tables 4.2.6.8 and 6.1.1.4'
W W -0.8490 6.8722 'International Tables Vol C Tables 4.2.6.8 and 6.1.1.4'

loop_
_geom_angle_atom_site_label_1
_geom_angle_atom_site_label_2
_geom_angle_atom_site_label_3
_geom_angle
_geom_angle_site_symmetry_1
_geom_angle_site_symmetry_3
_geom_angle_publ_flag
O2 W1 O10 103.0(2) . . ?
O2 W1 O13 104.0(2) . 3 ?
O10 W1 O13 90.33(19) . 3 ?
O2 W1 O5 101.0(2) . . ?
O10 W1 O5 86.06(19) . . ?
O13 W1 O5 154.99(19) 3 . ?
O2 W1 O13 100.7(2) . . ?
O10 W1 O13 155.97(19) . . ?
O13 W1 O13 87.6(3) 3 . ?
O5 W1 O13 85.80(19) . . ?
O2 W1 O11 171.4(2) . . ?
O10 W1 O11 84.88(18) . . ?
O13 W1 O11 72.23(16) 3 . ?
O5 W1 O11 82.80(17) . . ?
O13 W1 O11 71.69(16) . . ?
O1 W2 O5 102.7(2) . . ?
O1 W2 O8 102.9(2) . . ?
O5 W2 O8 86.21(19) . . ?
O1 W2 O7 101.5(2) . 2 ?
O5 W2 O7 89.4(2) . 2 ?
O8 W2 O7 155.55(19) . 2 ?
O1 W2 O12 101.5(2) . 2 ?
O5 W2 O12 155.80(19) . 2 ?
O8 W2 O12 87.9(2) . 2 ?
O7 W2 O12 86.3(2) 2 2 ?
O1 W2 O4 171.0(2) . . ?
O5 W2 O4 84.12(17) . . ?
O8 W2 O4 83.30(17) . . ?
O7 W2 O4 72.33(17) 2 . ?
O12 W2 O4 71.88(17) 2 . ?
O14 W3 O8 103.2(2) . . ?
O14 W3 O7 102.2(2) . . ?
O8 W3 O7 154.56(19) . . ?
O14 W3 O6 101.6(2) . . ?
O8 W3 O6 89.5(2) . . ?
O7 W3 O6 87.4(2) . . ?
O14 W3 O10 102.8(2) . . ?
O8 W3 O10 84.85(19) . . ?
O7 W3 O10 87.60(19) . . ?
O6 W3 O10 155.61(19) . . ?
O14 W3 O4 171.5(2) . 3 ?
O8 W3 O4 82.85(17) . 3 ?
O7 W3 O4 72.16(17) . 3 ?
O6 W3 O4 72.22(17) . 3 ?
O10 W3 O4 83.52(17) . 3 ?
O3 W4 O9 103.3(2) . . ?
O3 W4 O12 102.4(2) . . ?
O9 W4 O12 89.4(2) . . ?
O3 W4 O9 103.0(2) . 2 ?
O9 W4 O9 85.5(3) . 2 ?
O12 W4 O9 154.58(19) . 2 ?
O3 W4 O6 101.4(2) . . ?
O9 W4 O6 155.26(19) . . ?
O12 W4 O6 86.5(2) . . ?
O9 W4 O6 87.9(2) 2 . ?
O3 W4 O4 171.3(2) . 3 ?
O9 W4 O4 83.45(17) . 3 ?
O12 W4 O4 71.85(16) . 3 ?
O9 W4 O4 82.82(17) 2 3 ?
O6 W4 O4 72.08(16) . 3 ?
O4 P1 O4 109.23(18) . 2 ?
O4 P1 O4 109.23(18) . 3 ?
O4 P1 O4 109.23(18) 2 3 ?
O4 P1 O11 109.71(17) . . ?
O4 P1 O11 109.71(17) 2 . ?
O4 P1 O11 109.71(17) 3 . ?
W4 O12 W2 126.7(2) . 3 ?
P1 O11 W1 125.86(14) . . ?
P1 O11 W1 125.86(14) . 3 ?
W1 O11 W1 89.2(2) . 3 ?
P1 O11 W1 125.86(14) . 2 ?
W1 O11 W1 89.2(2) . 2 ?
W1 O11 W1 89.2(2) 3 2 ?
W1 O10 W3 151.7(3) . . ?
W4 O9 W4 152.1(3) . 3 ?
W3 O8 W2 152.4(3) . . ?
W3 O7 W2 126.5(2) . 3 ?
W1 O13 W1 126.8(2) 2 . ?
W3 O6 W4 126.7(2) . . ?
W2 O5 W1 150.5(3) . . ?
P1 O4 W2 125.1(2) . . ?
P1 O4 W4 126.2(2) . 2 ?
W2 O4 W4 89.49(14) . 2 ?
P1 O4 W3 126.3(2) . 2 ?
W2 O4 W3 88.98(14) . 2 ?
W4 O4 W3 88.93(14) 2 2 ?
C4 N3 C3 124.8(8) . . ?
N1 C4 C2 121.6(9) . . ?
N1 C4 N3 119.7(8) . . ?
C2 C4 N3 118.6(8) . . ?
O1A C3 N2 123.8(9) . . ?
O1A C3 N3 122.7(9) . . ?
N2 C3 N3 113.5(9) . . ?
C1 N2 C3 124.9(8) . . ?
C4 C2 C1 118.3(10) . . ?
N2 C1 C2 119.5(9) . . ?

loop_
_geom_bond_atom_site_label_1
_geom_bond_atom_site_label_2
_geom_bond_distance
_geom_bond_site_symmetry_2
_geom_bond_publ_flag
W1 O2 1.704(4) . ?
W1 O10 1.888(4) . ?
W1 O13 1.893(4) 3 ?
W1 O5 1.918(4) . ?
W1 O13 1.929(4) . ?
W1 O11 2.435(4) . ?
W2 O1 1.699(5) . ?
W2 O5 1.898(4) . ?
W2 O8 1.909(5) . ?
W2 O7 1.917(5) 2 ?
W2 O12 1.925(4) 2 ?
W2 O4 2.436(4) . ?
W3 O14 1.696(5) . ?
W3 O8 1.898(5) . ?
W3 O7 1.914(5) . ?
W3 O6 1.908(5) . ?
W3 O10 1.924(4) . ?
W3 O4 2.445(4) 3 ?
W4 O3 1.701(5) . ?
W4 O9 1.897(4) . ?
W4 O12 1.917(5) . ?
W4 O9 1.912(4) 2 ?
W4 O6 1.922(5) . ?
W4 O4 2.442(4) 3 ?
P1 O4 1.532(4) . ?
P1 O4 1.532(4) 2 ?
P1 O4 1.532(4) 3 ?
P1 O11 1.531(8) . ?
O1A C3 1.229(11) . ?
N3 C4 1.362(12) . ?
N3 C3 1.380(11) . ?
C4 N1 1.347(12) . ?
C4 C2 1.371(13) . ?
C3 N2 1.364(13) . ?
N2 C1 1.342(14) . ?
C2 C1 1.393(13) . ?
